data_1513268
loop_
_publ_author_name
'Sahoo, Pathik'
'Adarsh, N. N.'
'Chacko, George E.'
'Raghavan, Srinivasa R.'
'Puranik, Vedavati G.'
'Dastidar, Parthasarathi'

_publ_section_title
;
 Combinatorial Library of Primaryalkylammonium Dicarboxylate Gelators: A
 Supramolecular Synthon Approach&#x2020;
;
_journal_issue 15
_journal_name_full Langmuir
_journal_page_first 8742
_journal_page_last 8750
_journal_paper_doi 10.1021/la9001362
_journal_volume 25
_journal_year 2009
_chemical_formula_sum 'C38 H74 N2 O5'
_chemical_formula_weight 638.99
_chemical_name_systematic
; 
 ? 
;
_space_group_IT_number 2
_symmetry_cell_setting triclinic
_symmetry_space_group_name_Hall '-P 1'
_symmetry_space_group_name_H-M 'P -1'
_atom_sites_solution_hydrogens geom
_atom_sites_solution_primary direct
_atom_sites_solution_secondary difmap
_audit_creation_method SHELXL-97
_cell_angle_alpha 80.173(2)
_cell_angle_beta 83.684(2)
_cell_angle_gamma 69.123(2)
_cell_formula_units_Z 2
_cell_length_a 9.3702(4)
_cell_length_b 9.6182(4)
_cell_length_c 23.4102(10)
_cell_measurement_temperature 100(2)
_cell_volume 1939.62(14)
_computing_cell_refinement 'BRUKER AXS SMART 3'
_computing_data_collection 'BRUKER AXS SMART 3'
_computing_data_reduction 'BRUKER AXS SAINT'
_computing_molecular_graphics 'BRUKER SHELXTL'
_computing_publication_material 'MERCURY 1.4'
_computing_structure_refinement 'SHELXL-97 (Sheldrick, 1997)'
_computing_structure_solution 'SHELXS-97 (Sheldrick, 1990)'
_diffrn_ambient_temperature 100(2)
_diffrn_detector_area_resol_mean 3
_diffrn_measured_fraction_theta_full 0.885
_diffrn_measured_fraction_theta_max 0.885
_diffrn_measurement_device_type 'BRUKER CCD AREA DETECTOR'
_diffrn_measurement_method 'PHI-OMEGA SCAN'
_diffrn_radiation_monochromator graphite
_diffrn_radiation_source 'fine-focus sealed tube'
_diffrn_radiation_type MoK\a
_diffrn_radiation_wavelength 0.71073
_diffrn_reflns_av_R_equivalents 0.0340
_diffrn_reflns_av_sigmaI/netI 0.0453
_diffrn_reflns_limit_h_max 12
_diffrn_reflns_limit_h_min -10
_diffrn_reflns_limit_k_max 12
_diffrn_reflns_limit_k_min -12
_diffrn_reflns_limit_l_max 30
_diffrn_reflns_limit_l_min -24
_diffrn_reflns_number 20321
_diffrn_reflns_theta_full 27.99
_diffrn_reflns_theta_max 27.99
_diffrn_reflns_theta_min 0.88
_exptl_absorpt_coefficient_mu 0.071
_exptl_absorpt_correction_T_max 0.9944
_exptl_absorpt_correction_T_min 0.9833
_exptl_absorpt_correction_type multi-scan
_exptl_absorpt_process_details SADABS
_exptl_crystal_colour COLORLESS
_exptl_crystal_density_diffrn 1.094
_exptl_crystal_density_method 'not measured'
_exptl_crystal_description PLATE
_exptl_crystal_F_000 712
_exptl_crystal_size_max 0.24
_exptl_crystal_size_mid 0.18
_exptl_crystal_size_min 0.08
_refine_diff_density_max 0.290
_refine_diff_density_min -0.325
_refine_diff_density_rms 0.059
_refine_ls_extinction_method none
_refine_ls_goodness_of_fit_ref 1.024
_refine_ls_hydrogen_treatment mixed
_refine_ls_matrix_type full
_refine_ls_number_parameters 418
_refine_ls_number_reflns 8292
_refine_ls_number_restraints 0
_refine_ls_restrained_S_all 1.024
_refine_ls_R_factor_all 0.0737
_refine_ls_R_factor_gt 0.0473
_refine_ls_shift/su_max 0.001
_refine_ls_shift/su_mean 0.000
_refine_ls_structure_factor_coef Fsqd
_refine_ls_weighting_details 'calc w=1/[\s^2^(Fo^2^)+(0.0873P)^2^+0.0000P] where P=(Fo^2^+2Fc^2^)/3'
_refine_ls_weighting_scheme calc
_refine_ls_wR_factor_gt 0.1311
_refine_ls_wR_factor_ref 0.1494
_reflns_number_gt 5853
_reflns_number_total 8292
_reflns_threshold_expression >2sigma(I)
_cod_data_source_file la9001362sup2.cif
_cod_data_source_block PS0314T
_cod_depositor_comments
;
The following automatic conversions were performed:

'_symmetry_cell_setting' value 'TRICLINIC' changed to 'triclinic'
according to /home/saulius/struct/CIF-dictionaries/cif_core.dic
dictionary named 'cif_core.dic' version 2.4.2 from
2011-04-26.

'_exptl_absorpt_correction_type' value 'MULTI SCAN'
changed to 'multi-scan' according to
/home/saulius/struct/CIF-dictionaries/cif_core.dic dictionary named
'cif_core.dic' version 2.4.2 from 2011-04-26.

Automatic conversion script
Id: cif_fix_values 1891 2012-01-12 08:04:46Z andrius 
;
_cod_original_sg_symbol_H-M P-1
_cod_database_code 1513268

loop_
_symmetry_equiv_pos_as_xyz
'x, y, z'
'-x, -y, -z'

loop_
_atom_site_label
_atom_site_type_symbol
_atom_site_fract_x
_atom_site_fract_y
_atom_site_fract_z
_atom_site_U_iso_or_equiv
_atom_site_adp_type
_atom_site_occupancy
_atom_site_symmetry_multiplicity
_atom_site_calc_flag
_atom_site_refinement_flags
N1 N 0.58314(13) 0.49603(12) 0.91154(5) 0.0171(3) Uani 1 1 d .
H1A H 0.5843 0.5891 0.9087 0.026 Uiso 1 1 calc R
H1B H 0.6657 0.4317 0.9291 0.026 Uiso 1 1 calc R
H1C H 0.4994 0.4898 0.9322 0.026 Uiso 1 1 calc R
C2 C 0.58320(16) 0.45837(15) 0.85260(6) 0.0181(3) Uani 1 1 d .
H2A H 0.5607 0.3663 0.8559 0.022 Uiso 1 1 calc R
H2B H 0.6841 0.4412 0.8336 0.022 Uiso 1 1 calc R
C3 C 0.46606(16) 0.58323(15) 0.81587(6) 0.0194(3) Uani 1 1 d .
H3A H 0.4998 0.6691 0.8060 0.023 Uiso 1 1 calc R
H3B H 0.3693 0.6144 0.8382 0.023 Uiso 1 1 calc R
C4 C 0.44307(17) 0.53323(15) 0.76051(7) 0.0216(3) Uani 1 1 d .
H4A H 0.4052 0.4501 0.7709 0.026 Uiso 1 1 calc R
H4B H 0.5415 0.4963 0.7397 0.026 Uiso 1 1 calc R
C5 C 0.33307(17) 0.65551(15) 0.72009(7) 0.0219(3) Uani 1 1 d .
H5A H 0.3755 0.7345 0.7066 0.026 Uiso 1 1 calc R
H5B H 0.2372 0.6989 0.7417 0.026 Uiso 1 1 calc R
C6 C 0.30137(17) 0.59834(15) 0.66778(7) 0.0215(3) Uani 1 1 d .
H6A H 0.2557 0.5219 0.6815 0.026 Uiso 1 1 calc R
H6B H 0.3979 0.5511 0.6473 0.026 Uiso 1 1 calc R
C7 C 0.19631(17) 0.71941(15) 0.62520(7) 0.0204(3) Uani 1 1 d .
H7A H 0.1017 0.7707 0.6460 0.025 Uiso 1 1 calc R
H7B H 0.2447 0.7928 0.6096 0.025 Uiso 1 1 calc R
C8 C 0.15893(17) 0.65823(15) 0.57521(7) 0.0209(3) Uani 1 1 d .
H8A H 0.1085 0.5865 0.5909 0.025 Uiso 1 1 calc R
H8B H 0.2538 0.6046 0.5551 0.025 Uiso 1 1 calc R
C9 C 0.05724(17) 0.77812(15) 0.53150(6) 0.0197(3) Uani 1 1 d .
H9A H -0.0359 0.8344 0.5518 0.024 Uiso 1 1 calc R
H9B H 0.1094 0.8475 0.5146 0.024 Uiso 1 1 calc R
C10 C 0.01504(17) 0.71577(15) 0.48288(7) 0.0208(3) Uani 1 1 d .
H10A H -0.0374 0.6466 0.4998 0.025 Uiso 1 1 calc R
H10B H 0.1082 0.6593 0.4626 0.025 Uiso 1 1 calc R
C11 C -0.08635(16) 0.83586(15) 0.43912(6) 0.0199(3) Uani 1 1 d .
H11A H -0.0332 0.9041 0.4218 0.024 Uiso 1 1 calc R
H11B H -0.1787 0.8935 0.4595 0.024 Uiso 1 1 calc R
C12 C -0.13096(17) 0.77365(15) 0.39094(7) 0.0211(3) Uani 1 1 d .
H12A H -0.0387 0.7160 0.3706 0.025 Uiso 1 1 calc R
H12B H -0.1844 0.7056 0.4082 0.025 Uiso 1 1 calc R
C13 C -0.23203(17) 0.89431(15) 0.34733(6) 0.0198(3) Uani 1 1 d .
H13A H -0.3235 0.9528 0.3679 0.024 Uiso 1 1 calc R
H13B H -0.1779 0.9615 0.3298 0.024 Uiso 1 1 calc R
C14 C -0.27932(17) 0.83401(15) 0.29938(7) 0.0205(3) Uani 1 1 d .
H14A H -0.1880 0.7758 0.2787 0.025 Uiso 1 1 calc R
H14B H -0.3335 0.7668 0.3168 0.025 Uiso 1 1 calc R
C15 C -0.38012(17) 0.95527(16) 0.25633(7) 0.0213(3) Uani 1 1 d .
H15A H -0.3261 1.0227 0.2390 0.026 Uiso 1 1 calc R
H15B H -0.4717 1.0133 0.2770 0.026 Uiso 1 1 calc R
C16 C -0.42668(19) 0.89447(17) 0.20834(7) 0.0277(4) Uani 1 1 d .
H16A H -0.3367 0.8345 0.1883 0.042 Uiso 1 1 calc R
H16B H -0.4856 0.9767 0.1815 0.042 Uiso 1 1 calc R
H16C H -0.4871 0.8338 0.2249 0.042 Uiso 1 1 calc R
N17 N -0.27333(13) 1.06343(12) 0.03368(5) 0.0181(3) Uani 1 1 d .
H17A H -0.3594 1.0978 0.0553 0.027 Uiso 1 1 calc R
H17B H -0.2899 1.0191 0.0059 0.027 Uiso 1 1 calc R
H17C H -0.2428 1.1396 0.0176 0.027 Uiso 1 1 calc R
C18 C -0.15223(16) 0.95223(14) 0.07106(6) 0.0189(3) Uani 1 1 d .
H18A H -0.0593 0.9131 0.0473 0.023 Uiso 1 1 calc R
H18B H -0.1852 0.8687 0.0882 0.023 Uiso 1 1 calc R
C19 C -0.11922(16) 1.02299(15) 0.11885(6) 0.0187(3) Uani 1 1 d .
H19A H -0.2129 1.0645 0.1419 0.022 Uiso 1 1 calc R
H19B H -0.0839 1.1049 0.1016 0.022 Uiso 1 1 calc R
C20 C 0.00104(17) 0.90991(15) 0.15820(7) 0.0218(3) Uani 1 1 d .
H20A H -0.0362 0.8298 0.1761 0.026 Uiso 1 1 calc R
H20B H 0.0930 0.8658 0.1347 0.026 Uiso 1 1 calc R
C21 C 0.04165(17) 0.97736(15) 0.20562(7) 0.0211(3) Uani 1 1 d .
H21A H -0.0517 1.0304 0.2267 0.025 Uiso 1 1 calc R
H21B H 0.0888 1.0502 0.1877 0.025 Uiso 1 1 calc R
C22 C 0.14971(17) 0.86100(16) 0.24842(7) 0.0224(3) Uani 1 1 d .
H22A H 0.2429 0.8083 0.2272 0.027 Uiso 1 1 calc R
H22B H 0.1025 0.7879 0.2660 0.027 Uiso 1 1 calc R
C23 C 0.19179(17) 0.92539(15) 0.29657(7) 0.0205(3) Uani 1 1 d .
H23A H 0.2447 0.9939 0.2794 0.025 Uiso 1 1 calc R
H23B H 0.0987 0.9827 0.3166 0.025 Uiso 1 1 calc R
C24 C 0.29231(17) 0.80580(15) 0.34041(7) 0.0217(3) Uani 1 1 d .
H24A H 0.3852 0.7487 0.3202 0.026 Uiso 1 1 calc R
H24B H 0.2393 0.7371 0.3573 0.026 Uiso 1 1 calc R
C25 C 0.33577(16) 0.86701(15) 0.38930(6) 0.0198(3) Uani 1 1 d .
H25A H 0.3898 0.9349 0.3725 0.024 Uiso 1 1 calc R
H25B H 0.2429 0.9248 0.4094 0.024 Uiso 1 1 calc R
C26 C 0.43544(17) 0.74598(15) 0.43332(7) 0.0203(3) Uani 1 1 d .
H26A H 0.5283 0.6881 0.4133 0.024 Uiso 1 1 calc R
H26B H 0.3814 0.6782 0.4502 0.024 Uiso 1 1 calc R
C27 C 0.47873(17) 0.80781(15) 0.48201(7) 0.0197(3) Uani 1 1 d .
H27A H 0.5315 0.8767 0.4651 0.024 Uiso 1 1 calc R
H27B H 0.3859 0.8646 0.5023 0.024 Uiso 1 1 calc R
C28 C 0.57998(17) 0.68761(15) 0.52570(7) 0.0214(3) Uani 1 1 d .
H28A H 0.5278 0.6181 0.5424 0.026 Uiso 1 1 calc R
H28B H 0.6735 0.6315 0.5055 0.026 Uiso 1 1 calc R
C29 C 0.62086(17) 0.75058(15) 0.57434(7) 0.0205(3) Uani 1 1 d .
H29A H 0.5272 0.8048 0.5949 0.025 Uiso 1 1 calc R
H29B H 0.6704 0.8222 0.5574 0.025 Uiso 1 1 calc R
C30 C 0.72534(17) 0.63264(15) 0.61786(7) 0.0222(3) Uani 1 1 d .
H30A H 0.6752 0.5621 0.6356 0.027 Uiso 1 1 calc R
H30B H 0.8186 0.5771 0.5974 0.027 Uiso 1 1 calc R
C31 C 0.76666(17) 0.69911(16) 0.66534(7) 0.0237(3) Uani 1 1 d .
H31A H 0.8139 0.7718 0.6474 0.028 Uiso 1 1 calc R
H31B H 0.6734 0.7524 0.6864 0.028 Uiso 1 1 calc R
C32 C 0.87443(19) 0.58348(18) 0.70826(7) 0.0303(4) Uani 1 1 d .
H32A H 0.8244 0.5173 0.7293 0.045 Uiso 1 1 calc R
H32B H 0.9022 0.6338 0.7350 0.045 Uiso 1 1 calc R
H32C H 0.9648 0.5262 0.6876 0.045 Uiso 1 1 calc R
O33 O 0.54952(10) 0.80117(10) 0.90618(4) 0.0191(2) Uani 1 1 d .
C34 C 0.65916(15) 0.82753(14) 0.92380(6) 0.0168(3) Uani 1 1 d .
O35 O 0.64288(11) 0.93557(11) 0.95033(5) 0.0262(3) Uani 1 1 d .
C36 C 0.81871(15) 0.72131(14) 0.91248(6) 0.0157(3) Uani 1 1 d .
C37 C 0.85346(16) 0.64045(14) 0.86566(6) 0.0178(3) Uani 1 1 d .
H37 H 0.7783 0.6552 0.8401 0.021 Uiso 1 1 calc R
C38 C 0.99840(16) 0.53871(15) 0.85685(7) 0.0208(3) Uani 1 1 d .
H38 H 1.0202 0.4850 0.8256 0.025 Uiso 1 1 calc R
C39 C 1.11167(16) 0.51627(15) 0.89447(6) 0.0187(3) Uani 1 1 d .
H39 H 1.2085 0.4459 0.8889 0.022 Uiso 1 1 calc R
C40 C 1.08029(15) 0.59911(14) 0.94055(6) 0.0155(3) Uani 1 1 d .
C41 C 1.20517(15) 0.58110(14) 0.97956(6) 0.0157(3) Uani 1 1 d .
O42 O 1.32632(10) 0.46917(10) 0.97763(4) 0.0187(2) Uani 1 1 d .
O43 O 1.18285(11) 0.68140(10) 1.01176(4) 0.0188(2) Uani 1 1 d .
C44 C 0.93417(15) 0.70128(14) 0.94899(6) 0.0154(3) Uani 1 1 d .
H44 H 0.9131 0.7573 0.9795 0.018 Uiso 1 1 calc R
O45 O 0.42284(14) 0.21447(12) 0.91790(5) 0.0326(3) Uani 1 1 d .
H45A H 0.490(2) 0.124(3) 0.9344(9) 0.060(6) Uiso 1 1 d .
H45B H 0.396(3) 0.263(3) 0.9486(11) 0.073(8) Uiso 1 1 d .

loop_
_atom_site_aniso_label
_atom_site_aniso_U_11
_atom_site_aniso_U_22
_atom_site_aniso_U_33
_atom_site_aniso_U_23
_atom_site_aniso_U_13
_atom_site_aniso_U_12
N1 0.0169(6) 0.0181(5) 0.0156(7) -0.0029(5) -0.0025(5) -0.0045(5)
C2 0.0213(7) 0.0186(6) 0.0138(8) -0.0054(6) -0.0015(6) -0.0046(6)
C3 0.0234(8) 0.0190(6) 0.0159(8) -0.0045(6) -0.0032(6) -0.0057(6)
C4 0.0263(8) 0.0195(7) 0.0190(9) -0.0041(6) -0.0060(6) -0.0059(6)
C5 0.0265(8) 0.0191(7) 0.0194(9) -0.0045(6) -0.0075(6) -0.0043(6)
C6 0.0262(8) 0.0188(7) 0.0188(9) -0.0041(6) -0.0080(6) -0.0043(6)
C7 0.0243(8) 0.0180(7) 0.0185(9) -0.0040(6) -0.0061(6) -0.0045(6)
C8 0.0254(8) 0.0183(7) 0.0189(9) -0.0042(6) -0.0079(6) -0.0046(6)
C9 0.0241(8) 0.0181(7) 0.0165(9) -0.0033(6) -0.0064(6) -0.0049(6)
C10 0.0255(8) 0.0192(7) 0.0185(9) -0.0045(6) -0.0072(6) -0.0061(6)
C11 0.0227(8) 0.0185(7) 0.0185(9) -0.0034(6) -0.0056(6) -0.0055(6)
C12 0.0255(8) 0.0198(7) 0.0185(9) -0.0046(6) -0.0054(6) -0.0064(6)
C13 0.0231(8) 0.0192(7) 0.0172(9) -0.0034(6) -0.0048(6) -0.0059(6)
C14 0.0234(8) 0.0202(7) 0.0181(9) -0.0038(6) -0.0041(6) -0.0065(6)
C15 0.0249(8) 0.0208(7) 0.0185(9) -0.0018(6) -0.0047(6) -0.0076(6)
C16 0.0356(9) 0.0290(8) 0.0211(10) -0.0017(7) -0.0091(7) -0.0129(7)
N17 0.0176(6) 0.0196(6) 0.0178(7) -0.0068(5) -0.0022(5) -0.0052(5)
C18 0.0198(7) 0.0175(6) 0.0190(9) -0.0044(6) -0.0036(6) -0.0041(6)
C19 0.0212(7) 0.0181(6) 0.0178(9) -0.0045(6) -0.0036(6) -0.0064(6)
C20 0.0250(8) 0.0203(7) 0.0197(9) -0.0053(6) -0.0060(6) -0.0047(6)
C21 0.0231(8) 0.0212(7) 0.0201(9) -0.0037(6) -0.0069(6) -0.0070(6)
C22 0.0246(8) 0.0210(7) 0.0218(9) -0.0053(6) -0.0068(7) -0.0053(6)
C23 0.0218(7) 0.0202(7) 0.0199(9) -0.0056(6) -0.0050(6) -0.0052(6)
C24 0.0242(8) 0.0201(7) 0.0216(9) -0.0045(6) -0.0063(6) -0.0065(6)
C25 0.0214(7) 0.0187(7) 0.0191(9) -0.0046(6) -0.0040(6) -0.0051(6)
C26 0.0251(8) 0.0166(6) 0.0184(9) -0.0024(6) -0.0064(6) -0.0046(6)
C27 0.0222(8) 0.0183(7) 0.0185(9) -0.0030(6) -0.0051(6) -0.0054(6)
C28 0.0259(8) 0.0187(7) 0.0200(9) -0.0035(6) -0.0065(7) -0.0062(6)
C29 0.0240(8) 0.0186(7) 0.0183(9) -0.0046(6) -0.0057(6) -0.0044(6)
C30 0.0273(8) 0.0192(7) 0.0188(9) -0.0028(6) -0.0054(7) -0.0055(6)
C31 0.0266(8) 0.0242(7) 0.0197(9) -0.0056(6) -0.0054(7) -0.0058(6)
C32 0.0350(9) 0.0321(8) 0.0221(10) -0.0022(7) -0.0100(7) -0.0077(7)
O33 0.0153(5) 0.0196(5) 0.0219(6) -0.0053(4) -0.0034(4) -0.0037(4)
C34 0.0178(7) 0.0180(6) 0.0132(8) -0.0018(6) -0.0017(6) -0.0043(5)
O35 0.0219(5) 0.0235(5) 0.0320(7) -0.0147(5) -0.0086(5) 0.0008(4)
C36 0.0168(7) 0.0134(6) 0.0168(8) -0.0014(5) -0.0013(6) -0.0051(5)
C37 0.0179(7) 0.0201(6) 0.0164(8) -0.0032(6) -0.0045(6) -0.0065(5)
C38 0.0227(8) 0.0243(7) 0.0169(9) -0.0097(6) 0.0000(6) -0.0069(6)
C39 0.0168(7) 0.0181(6) 0.0197(9) -0.0058(6) -0.0007(6) -0.0030(5)
C40 0.0178(7) 0.0150(6) 0.0142(8) 0.0005(5) -0.0019(6) -0.0073(5)
C41 0.0145(7) 0.0170(6) 0.0156(8) -0.0017(6) -0.0006(6) -0.0059(5)
O42 0.0148(5) 0.0195(5) 0.0202(6) -0.0053(4) -0.0020(4) -0.0024(4)
O43 0.0186(5) 0.0178(5) 0.0207(6) -0.0059(4) -0.0046(4) -0.0047(4)
C44 0.0182(7) 0.0140(6) 0.0146(8) -0.0032(5) -0.0012(6) -0.0057(5)
O45 0.0453(7) 0.0198(5) 0.0255(7) -0.0059(5) -0.0039(6) -0.0008(5)

loop_
_atom_type_symbol
_atom_type_description
_atom_type_scat_dispersion_real
_atom_type_scat_dispersion_imag
_atom_type_scat_source
C C 0.0033 0.0016 'International Tables Vol C Tables 4.2.6.8 and 6.1.1.4'
H H 0.0000 0.0000 'International Tables Vol C Tables 4.2.6.8 and 6.1.1.4'
N N 0.0061 0.0033 'International Tables Vol C Tables 4.2.6.8 and 6.1.1.4'
O O 0.0106 0.0060 'International Tables Vol C Tables 4.2.6.8 and 6.1.1.4'

loop_
_geom_angle_atom_site_label_1
_geom_angle_atom_site_label_2
_geom_angle_atom_site_label_3
_geom_angle
_geom_angle_site_symmetry_1
_geom_angle_site_symmetry_3
C2 N1 H1A 109.5 . .
C2 N1 H1B 109.5 . .
H1A N1 H1B 109.5 . .
C2 N1 H1C 109.5 . .
H1A N1 H1C 109.5 . .
H1B N1 H1C 109.5 . .
N1 C2 C3 111.60(10) . .
N1 C2 H2A 109.3 . .
C3 C2 H2A 109.3 . .
N1 C2 H2B 109.3 . .
C3 C2 H2B 109.3 . .
H2A C2 H2B 108.0 . .
C2 C3 C4 111.68(11) . .
C2 C3 H3A 109.3 . .
C4 C3 H3A 109.3 . .
C2 C3 H3B 109.3 . .
C4 C3 H3B 109.3 . .
H3A C3 H3B 107.9 . .
C3 C4 C5 114.46(11) . .
C3 C4 H4A 108.6 . .
C5 C4 H4A 108.6 . .
C3 C4 H4B 108.6 . .
C5 C4 H4B 108.6 . .
H4A C4 H4B 107.6 . .
C4 C5 C6 113.11(11) . .
C4 C5 H5A 109.0 . .
C6 C5 H5A 109.0 . .
C4 C5 H5B 109.0 . .
C6 C5 H5B 109.0 . .
H5A C5 H5B 107.8 . .
C5 C6 C7 114.40(11) . .
C5 C6 H6A 108.7 . .
C7 C6 H6A 108.7 . .
C5 C6 H6B 108.7 . .
C7 C6 H6B 108.7 . .
H6A C6 H6B 107.6 . .
C8 C7 C6 113.40(11) . .
C8 C7 H7A 108.9 . .
C6 C7 H7A 108.9 . .
C8 C7 H7B 108.9 . .
C6 C7 H7B 108.9 . .
H7A C7 H7B 107.7 . .
C7 C8 C9 114.08(11) . .
C7 C8 H8A 108.7 . .
C9 C8 H8A 108.7 . .
C7 C8 H8B 108.7 . .
C9 C8 H8B 108.7 . .
H8A C8 H8B 107.6 . .
C10 C9 C8 113.87(11) . .
C10 C9 H9A 108.8 . .
C8 C9 H9A 108.8 . .
C10 C9 H9B 108.8 . .
C8 C9 H9B 108.8 . .
H9A C9 H9B 107.7 . .
C9 C10 C11 113.79(11) . .
C9 C10 H10A 108.8 . .
C11 C10 H10A 108.8 . .
C9 C10 H10B 108.8 . .
C11 C10 H10B 108.8 . .
H10A C10 H10B 107.7 . .
C10 C11 C12 113.93(11) . .
C10 C11 H11A 108.8 . .
C12 C11 H11A 108.8 . .
C10 C11 H11B 108.8 . .
C12 C11 H11B 108.8 . .
H11A C11 H11B 107.7 . .
C13 C12 C11 113.63(11) . .
C13 C12 H12A 108.8 . .
C11 C12 H12A 108.8 . .
C13 C12 H12B 108.8 . .
C11 C12 H12B 108.8 . .
H12A C12 H12B 107.7 . .
C14 C13 C12 114.31(11) . .
C14 C13 H13A 108.7 . .
C12 C13 H13A 108.7 . .
C14 C13 H13B 108.7 . .
C12 C13 H13B 108.7 . .
H13A C13 H13B 107.6 . .
C15 C14 C13 113.77(11) . .
C15 C14 H14A 108.8 . .
C13 C14 H14A 108.8 . .
C15 C14 H14B 108.8 . .
C13 C14 H14B 108.8 . .
H14A C14 H14B 107.7 . .
C14 C15 C16 113.58(12) . .
C14 C15 H15A 108.8 . .
C16 C15 H15A 108.8 . .
C14 C15 H15B 108.8 . .
C16 C15 H15B 108.8 . .
H15A C15 H15B 107.7 . .
C15 C16 H16A 109.5 . .
C15 C16 H16B 109.5 . .
H16A C16 H16B 109.5 . .
C15 C16 H16C 109.5 . .
H16A C16 H16C 109.5 . .
H16B C16 H16C 109.5 . .
C18 N17 H17A 109.5 . .
C18 N17 H17B 109.5 . .
H17A N17 H17B 109.5 . .
C18 N17 H17C 109.5 . .
H17A N17 H17C 109.5 . .
H17B N17 H17C 109.5 . .
N17 C18 C19 111.41(10) . .
N17 C18 H18A 109.3 . .
C19 C18 H18A 109.3 . .
N17 C18 H18B 109.3 . .
C19 C18 H18B 109.3 . .
H18A C18 H18B 108.0 . .
C18 C19 C20 111.95(11) . .
C18 C19 H19A 109.2 . .
C20 C19 H19A 109.2 . .
C18 C19 H19B 109.2 . .
C20 C19 H19B 109.2 . .
H19A C19 H19B 107.9 . .
C21 C20 C19 113.73(11) . .
C21 C20 H20A 108.8 . .
C19 C20 H20A 108.8 . .
C21 C20 H20B 108.8 . .
C19 C20 H20B 108.8 . .
H20A C20 H20B 107.7 . .
C20 C21 C22 113.39(11) . .
C20 C21 H21A 108.9 . .
C22 C21 H21A 108.9 . .
C20 C21 H21B 108.9 . .
C22 C21 H21B 108.9 . .
H21A C21 H21B 107.7 . .
C21 C22 C23 114.52(11) . .
C21 C22 H22A 108.6 . .
C23 C22 H22A 108.6 . .
C21 C22 H22B 108.6 . .
C23 C22 H22B 108.6 . .
H22A C22 H22B 107.6 . .
C24 C23 C22 113.21(11) . .
C24 C23 H23A 108.9 . .
C22 C23 H23A 108.9 . .
C24 C23 H23B 108.9 . .
C22 C23 H23B 108.9 . .
H23A C23 H23B 107.7 . .
C23 C24 C25 114.37(11) . .
C23 C24 H24A 108.7 . .
C25 C24 H24A 108.7 . .
C23 C24 H24B 108.7 . .
C25 C24 H24B 108.7 . .
H24A C24 H24B 107.6 . .
C26 C25 C24 113.93(11) . .
C26 C25 H25A 108.8 . .
C24 C25 H25A 108.8 . .
C26 C25 H25B 108.8 . .
C24 C25 H25B 108.8 . .
H25A C25 H25B 107.7 . .
C25 C26 C27 113.69(11) . .
C25 C26 H26A 108.8 . .
C27 C26 H26A 108.8 . .
C25 C26 H26B 108.8 . .
C27 C26 H26B 108.8 . .
H26A C26 H26B 107.7 . .
C28 C27 C26 113.96(11) . .
C28 C27 H27A 108.8 . .
C26 C27 H27A 108.8 . .
C28 C27 H27B 108.8 . .
C26 C27 H27B 108.8 . .
H27A C27 H27B 107.7 . .
C29 C28 C27 113.43(11) . .
C29 C28 H28A 108.9 . .
C27 C28 H28A 108.9 . .
C29 C28 H28B 108.9 . .
C27 C28 H28B 108.9 . .
H28A C28 H28B 107.7 . .
C28 C29 C30 114.40(11) . .
C28 C29 H29A 108.7 . .
C30 C29 H29A 108.7 . .
C28 C29 H29B 108.7 . .
C30 C29 H29B 108.7 . .
H29A C29 H29B 107.6 . .
C31 C30 C29 113.22(11) . .
C31 C30 H30A 108.9 . .
C29 C30 H30A 108.9 . .
C31 C30 H30B 108.9 . .
C29 C30 H30B 108.9 . .
H30A C30 H30B 107.7 . .
C32 C31 C30 113.99(12) . .
C32 C31 H31A 108.8 . .
C30 C31 H31A 108.8 . .
C32 C31 H31B 108.8 . .
C30 C31 H31B 108.8 . .
H31A C31 H31B 107.6 . .
C31 C32 H32A 109.5 . .
C31 C32 H32B 109.5 . .
H32A C32 H32B 109.5 . .
C31 C32 H32C 109.5 . .
H32A C32 H32C 109.5 . .
H32B C32 H32C 109.5 . .
O33 O33 C34 0(10) 1 .
O35 C34 O33 124.17(12) . 1
O35 C34 O33 124.17(12) . .
O33 C34 O33 0.00(9) 1 .
O35 C34 C36 118.24(12) . .
O33 C34 C36 117.59(11) 1 .
O33 C34 C36 117.59(11) . .
C44 C36 C37 118.78(12) . .
C44 C36 C34 120.40(12) . .
C37 C36 C34 120.82(12) . .
C38 C37 C36 120.57(13) . .
C38 C37 H37 119.7 . .
C36 C37 H37 119.7 . .
C37 C38 C39 120.23(13) . .
C37 C38 H38 119.9 . .
C39 C38 H38 119.9 . .
C38 C39 C40 120.02(13) . .
C38 C39 H39 120.0 . .
C40 C39 H39 120.0 . .
C44 C40 C39 119.27(12) . .
C44 C40 C41 120.53(12) . .
C39 C40 C41 120.18(12) . .
O42 C41 O43 123.86(12) . .
O42 C41 C40 118.20(11) . .
O43 C41 C40 117.92(11) . .
C40 C44 C36 121.08(12) . .
C40 C44 H44 119.5 . .
C36 C44 H44 119.5 . .
O45 O45 H45A 0(10) 1 .
O45 O45 H45B 0(10) 1 .
H45A O45 H45B 99.8(19) . .

loop_
_geom_bond_atom_site_label_1
_geom_bond_atom_site_label_2
_geom_bond_distance
_geom_bond_site_symmetry_2
N1 C2 1.4850(17) .
N1 H1A 0.8900 .
N1 H1B 0.8900 .
N1 H1C 0.8900 .
C2 C3 1.5173(19) .
C2 H2A 0.9700 .
C2 H2B 0.9700 .
C3 C4 1.5184(19) .
C3 H3A 0.9700 .
C3 H3B 0.9700 .
C4 C5 1.520(2) .
C4 H4A 0.9700 .
C4 H4B 0.9700 .
C5 C6 1.5220(18) .
C5 H5A 0.9700 .
C5 H5B 0.9700 .
C6 C7 1.5237(19) .
C6 H6A 0.9700 .
C6 H6B 0.9700 .
C7 C8 1.5199(18) .
C7 H7A 0.9700 .
C7 H7B 0.9700 .
C8 C9 1.5209(19) .
C8 H8A 0.9700 .
C8 H8B 0.9700 .
C9 C10 1.5207(18) .
C9 H9A 0.9700 .
C9 H9B 0.9700 .
C10 C11 1.521(2) .
C10 H10A 0.9700 .
C10 H10B 0.9700 .
C11 C12 1.5223(18) .
C11 H11A 0.9700 .
C11 H11B 0.9700 .
C12 C13 1.520(2) .
C12 H12A 0.9700 .
C12 H12B 0.9700 .
C13 C14 1.5191(18) .
C13 H13A 0.9700 .
C13 H13B 0.9700 .
C14 C15 1.514(2) .
C14 H14A 0.9700 .
C14 H14B 0.9700 .
C15 C16 1.5193(19) .
C15 H15A 0.9700 .
C15 H15B 0.9700 .
C16 H16A 0.9600 .
C16 H16B 0.9600 .
C16 H16C 0.9600 .
N17 C18 1.4937(17) .
N17 H17A 0.8900 .
N17 H17B 0.8900 .
N17 H17C 0.8900 .
C18 C19 1.5155(18) .
C18 H18A 0.9700 .
C18 H18B 0.9700 .
C19 C20 1.521(2) .
C19 H19A 0.9700 .
C19 H19B 0.9700 .
C20 C21 1.5208(18) .
C20 H20A 0.9700 .
C20 H20B 0.9700 .
C21 C22 1.521(2) .
C21 H21A 0.9700 .
C21 H21B 0.9700 .
C22 C23 1.5231(18) .
C22 H22A 0.9700 .
C22 H22B 0.9700 .
C23 C24 1.517(2) .
C23 H23A 0.9700 .
C23 H23B 0.9700 .
C24 C25 1.5251(18) .
C24 H24A 0.9700 .
C24 H24B 0.9700 .
C25 C26 1.522(2) .
C25 H25A 0.9700 .
C25 H25B 0.9700 .
C26 C27 1.5240(19) .
C26 H26A 0.9700 .
C26 H26B 0.9700 .
C27 C28 1.520(2) .
C27 H27A 0.9700 .
C27 H27B 0.9700 .
C28 C29 1.5188(18) .
C28 H28A 0.9700 .
C28 H28B 0.9700 .
C29 C30 1.522(2) .
C29 H29A 0.9700 .
C29 H29B 0.9700 .
C30 C31 1.5192(19) .
C30 H30A 0.9700 .
C30 H30B 0.9700 .
C31 C32 1.519(2) .
C31 H31A 0.9700 .
C31 H31B 0.9700 .
C32 H32A 0.9600 .
C32 H32B 0.9600 .
C32 H32C 0.9600 .
O33 O33 0.000(3) 1
O33 C34 1.2666(16) .
C34 O35 1.2551(15) .
C34 O33 1.2666(16) 1
C34 C36 1.5053(18) .
C36 C44 1.3916(18) .
C36 C37 1.3944(18) .
C37 C38 1.3801(19) .
C37 H37 0.9300 .
C38 C39 1.388(2) .
C38 H38 0.9300 .
C39 C40 1.3934(18) .
C39 H39 0.9300 .
C40 C44 1.3883(18) .
C40 C41 1.5067(19) .
C41 O42 1.2586(15) .
C41 O43 1.2697(15) .
C44 H44 0.9300 .
O45 O45 0.000(4) 1
O45 H45A 0.93(2) .
O45 H45B 0.89(2) .

loop_
_geom_hbond_atom_site_label_D
_geom_hbond_atom_site_label_H
_geom_hbond_atom_site_label_A
_geom_hbond_distance_DH
_geom_hbond_distance_HA
_geom_hbond_distance_DA
_geom_hbond_angle_DHA
_geom_hbond_site_symmetry_A
N1 H1A O33 0.89 1.94 2.8200(14) 170.1 1
N1 H1B O42 0.89 2.54 2.9234(15) 106.4 2_767
N1 H1B O43 0.89 1.98 2.8457(15) 162.9 2_767
N1 H1C O42 0.89 1.89 2.7819(15) 177.7 1_455
N17 H17A O33 0.89 1.91 2.7924(15) 171.5 2_576
N17 H17B O35 0.89 1.91 2.7893(14) 171.4 1_454
N17 H17C O43 0.89 1.99 2.8754(15) 174.7 2_676
O45 H45A O35 0.93(2) 1.87(2) 2.7804(15) 167.0(19) 1_545
O45 H45B O42 0.89(2) 2.07(2) 2.8437(14) 146(2) 1_455
C2 H2A O45 0.97 2.47 3.2986(19) 142.9 1
C39 H39 O45 0.93 2.46 3.3174(18) 153.5 1_655
